data_7116459
loop_
_publ_author_name
'Yang, Xiao-Fei'
'Hu, Xu-Hong'
'Feng, Chao'
'Loh, Teck-Peng'

_publ_section_title
;
 Rhodium(iii)-catalyzed C7-position C-H alkenylation and alkynylation of
 indolines.
;
_journal_issue 13
_journal_name_full 'Chemical communications (Cambridge, England)'
_journal_page_first 2532
_journal_page_last 2535
_journal_paper_doi 10.1039/c4cc09330e
_journal_volume 51
_journal_year 2015
_chemical_formula_sum 'C25 H34 N2 Si'
_chemical_formula_weight 390.63
_space_group_crystal_system triclinic
_space_group_IT_number 2
_space_group_name_Hall '-P 1'
_space_group_name_H-M_alt 'P -1'
_symmetry_space_group_name_Hall '-P 1'
_symmetry_space_group_name_H-M 'P -1'
_atom_sites_solution_hydrogens geom
_audit_update_record
;
2014-10-15 deposited with the CCDC.
2014-12-18 downloaded from the CCDC.
;
_cell_angle_alpha 75.571(2)
_cell_angle_beta 80.3817(19)
_cell_angle_gamma 85.172(2)
_cell_formula_units_Z 4
_cell_length_a 7.7419(3)
_cell_length_b 14.8215(6)
_cell_length_c 21.0488(8)
_cell_measurement_reflns_used 9805
_cell_measurement_temperature 103.(2)
_cell_measurement_theta_max 27.8186
_cell_measurement_theta_min 2.7781
_cell_volume 2303.92(16)
_computing_cell_refinement 'SAINT V8.34A (Bruker AXS Inc., 2013)'
_computing_data_collection 'APEX2 (Bruker AXS Inc., 2013)'
_computing_data_reduction 'SAINT V8.34A (Bruker AXS Inc., 2013)'
_computing_molecular_graphics 'XP (Bruker AXS Inc., 2013)'
_computing_publication_material 'APEX2 (Bruker AXS Inc., 2013)'
_computing_structure_refinement 'SHELXL-2013 (Sheldrick, 2013)'
_diffrn_ambient_temperature 103.(2)
_diffrn_detector_area_resol_mean 8.3333
_diffrn_measured_fraction_theta_full 0.967
_diffrn_measured_fraction_theta_max 0.967
_diffrn_measurement_device_type 'CCD area detector'
_diffrn_measurement_method 'phi and omega scans'
_diffrn_radiation_monochromator graphite
_diffrn_radiation_type MoK\a
_diffrn_radiation_wavelength 0.71073
_diffrn_reflns_av_R_equivalents 0.0378
_diffrn_reflns_av_unetI/netI 0.0477
_diffrn_reflns_limit_h_max 10
_diffrn_reflns_limit_h_min -10
_diffrn_reflns_limit_k_max 19
_diffrn_reflns_limit_k_min -18
_diffrn_reflns_limit_l_max 27
_diffrn_reflns_limit_l_min -27
_diffrn_reflns_number 31674
_diffrn_reflns_theta_full 27.92
_diffrn_reflns_theta_max 27.92
_diffrn_reflns_theta_min 1.53
_diffrn_source 'fine-focus sealed tube'
_exptl_absorpt_coefficient_mu 0.114
_exptl_absorpt_correction_T_max 0.98
_exptl_absorpt_correction_T_min 0.76
_exptl_absorpt_correction_type multi-scan
_exptl_absorpt_process_details 'SADABS V2012/1 (Bruker AXS Inc.)'
_exptl_crystal_colour colourless
_exptl_crystal_density_diffrn 1.126
_exptl_crystal_density_method 'not measured'
_exptl_crystal_description plate
_exptl_crystal_F_000 848
_exptl_crystal_size_max 0.400
_exptl_crystal_size_mid 0.400
_exptl_crystal_size_min 0.140
_refine_diff_density_max 0.574
_refine_diff_density_min -0.434
_refine_ls_extinction_method none
_refine_ls_goodness_of_fit_ref 1.068
_refine_ls_hydrogen_treatment constr
_refine_ls_matrix_type full
_refine_ls_number_parameters 519
_refine_ls_number_reflns 10682
_refine_ls_number_restraints 0
_refine_ls_restrained_S_all 1.068
_refine_ls_R_factor_all 0.0802
_refine_ls_R_factor_gt 0.0547
_refine_ls_shift/su_max 0.001
_refine_ls_shift/su_mean 0.000
_refine_ls_structure_factor_coef Fsqd
_refine_ls_weighting_details 'w=1/[\s^2^(Fo^2^)+(0.0562P)^2^+1.4957P] where P=(Fo^2^+2Fc^2^)/3'
_refine_ls_weighting_scheme calc
_refine_ls_wR_factor_gt 0.1280
_refine_ls_wR_factor_ref 0.1425
_reflns_number_gt 7960
_reflns_number_total 10682
_reflns_threshold_expression 'I > 2\s(I)'
_cod_data_source_file c4cc09330e2.cif
_cod_data_source_block I
_cod_database_code 7116459

loop_
_space_group_symop_operation_xyz
'x, y, z'
'-x, -y, -z'

loop_
_atom_site_type_symbol
_atom_site_label
_atom_site_fract_x
_atom_site_fract_y
_atom_site_fract_z
_atom_site_U_iso_or_equiv
_atom_site_adp_type
_atom_site_calc_flag
_atom_site_refinement_flags_adp
_atom_site_refinement_flags_posn
_atom_site_occupancy
C C1 0.4072(3) 0.15873(13) 0.42084(9) 0.0188(4) Uani d . . 1
H H1 0.5102 0.1876 0.4296 0.023 Uiso calc U R 1
C C2 0.3172(2) 0.09586(13) 0.48607(9) 0.0184(4) Uani d . . 1
H H2A 0.3955 0.081 0.5203 0.022 Uiso calc U R 1
H H2B 0.2068 0.1262 0.5035 0.022 Uiso calc U R 1
C C3 0.2814(2) 0.00947(13) 0.46577(9) 0.0161(4) Uani d . . 1
C C4 0.1819(2) -0.06535(13) 0.50065(9) 0.0185(4) Uani d . . 1
H H4 0.125 -0.0679 0.5447 0.022 Uiso calc U R 1
C C5 0.1667(2) -0.13726(13) 0.46987(9) 0.0193(4) Uani d . . 1
H H5 0.1031 -0.1904 0.4939 0.023 Uiso calc U R 1
C C6 0.2434(2) -0.13159(12) 0.40478(9) 0.0182(4) Uani d . . 1
H H6 0.2279 -0.18 0.3842 0.022 Uiso calc U R 1
C C7 0.3442(2) -0.05547(12) 0.36840(9) 0.0154(4) Uani d . . 1
C C8 0.3698(2) 0.01272(12) 0.40161(9) 0.0149(4) Uani d . . 1
C C9 0.2841(3) 0.23439(14) 0.38782(11) 0.0298(5) Uani d . . 1
H H9A 0.3457 0.2691 0.3454 0.045 Uiso calc U R 1
H H9B 0.2449 0.2771 0.4167 0.045 Uiso calc U R 1
H H9C 0.1823 0.2059 0.3801 0.045 Uiso calc U R 1
C C10 0.6441(2) 0.09344(13) 0.34701(9) 0.0159(4) Uani d . . 1
C C11 0.7407(2) 0.01241(13) 0.33749(9) 0.0175(4) Uani d . . 1
H H11 0.6872 -0.046 0.3492 0.021 Uiso calc U R 1
C C12 0.9159(3) 0.01963(14) 0.31060(9) 0.0225(4) Uani d . . 1
H H12 0.9848 -0.0342 0.3038 0.027 Uiso calc U R 1
C C13 0.9908(3) 0.10615(15) 0.29347(10) 0.0245(4) Uani d . . 1
H H13 1.1112 0.1127 0.2752 0.029 Uiso calc U R 1
C C14 0.8846(3) 0.18191(14) 0.30390(10) 0.0229(4) Uani d . . 1
H H14 0.9352 0.2411 0.2919 0.028 Uiso calc U R 1
C C15 0.4084(2) -0.04715(12) 0.29918(9) 0.0174(4) Uani d . . 1
C C16 0.4576(2) -0.04061(13) 0.24077(9) 0.0190(4) Uani d . . 1
C C17 0.7317(2) 0.04481(13) 0.12708(10) 0.0204(4) Uani d . . 1
H H17 0.8328 0.0083 0.1467 0.025 Uiso calc U R 1
C C18 0.7041(3) 0.13294(15) 0.15390(11) 0.0315(5) Uani d . . 1
H H18A 0.8158 0.1634 0.1464 0.047 Uiso calc U R 1
H H18B 0.6603 0.116 0.2016 0.047 Uiso calc U R 1
H H18C 0.6186 0.1758 0.1309 0.047 Uiso calc U R 1
C C19 0.7895(3) 0.07021(16) 0.05159(10) 0.0299(5) Uani d . . 1
H H19A 0.6946 0.1065 0.0299 0.045 Uiso calc U R 1
H H19B 0.8168 0.013 0.0358 0.045 Uiso calc U R 1
H H19C 0.894 0.1074 0.0409 0.045 Uiso calc U R 1
C C20 0.6137(3) -0.15845(13) 0.14851(9) 0.0214(4) Uani d . . 1
H H20 0.5122 -0.1977 0.1715 0.026 Uiso calc U R 1
C C21 0.7661(3) -0.19543(14) 0.18739(11) 0.0293(5) Uani d . . 1
H H21A 0.7845 -0.2627 0.1915 0.044 Uiso calc U R 1
H H21B 0.7382 -0.1831 0.2317 0.044 Uiso calc U R 1
H H21C 0.873 -0.164 0.1638 0.044 Uiso calc U R 1
C C22 0.6544(4) -0.17345(15) 0.07785(11) 0.0396(6) Uani d . . 1
H H22A 0.7609 -0.1414 0.0545 0.059 Uiso calc U R 1
H H22B 0.556 -0.1482 0.0539 0.059 Uiso calc U R 1
H H22C 0.6723 -0.2403 0.08 0.059 Uiso calc U R 1
C C23 0.3566(2) 0.00728(13) 0.10367(9) 0.0196(4) Uani d . . 1
H H23 0.4035 0.0098 0.0561 0.024 Uiso calc U R 1
C C24 0.2829(3) 0.10567(15) 0.10777(11) 0.0303(5) Uani d . . 1
H H24A 0.1854 0.1229 0.0822 0.045 Uiso calc U R 1
H H24B 0.3754 0.1504 0.0895 0.045 Uiso calc U R 1
H H24C 0.2411 0.1064 0.1542 0.045 Uiso calc U R 1
C C25 0.2086(3) -0.06148(16) 0.12492(11) 0.0321(5) Uani d . . 1
H H25A 0.1597 -0.0656 0.1715 0.048 Uiso calc U R 1
H H25B 0.2551 -0.1231 0.1196 0.048 Uiso calc U R 1
H H25C 0.1163 -0.0397 0.0972 0.048 Uiso calc U R 1
C C26 1.0878(3) 0.34182(13) 0.57793(9) 0.0182(4) Uani d . . 1
H H26 0.9858 0.3142 0.5673 0.022 Uiso calc U R 1
C C27 1.1837(2) 0.40487(13) 0.51410(9) 0.0180(4) Uani d . . 1
H H27A 1.2952 0.3742 0.498 0.022 Uiso calc U R 1
H H27B 1.1094 0.4205 0.4785 0.022 Uiso calc U R 1
C C28 1.2169(2) 0.49065(13) 0.53562(9) 0.0160(4) Uani d . . 1
C C29 1.3185(2) 0.56568(13) 0.50268(9) 0.0188(4) Uani d . . 1
H H29 1.3792 0.5689 0.4591 0.023 Uiso calc U R 1
C C30 1.3303(2) 0.63654(13) 0.53461(9) 0.0195(4) Uani d . . 1
H H30 1.3947 0.6899 0.5117 0.023 Uiso calc U R 1
C C31 1.2490(2) 0.62989(12) 0.59930(9) 0.0177(4) Uani d . . 1
H H31 1.2625 0.6777 0.6207 0.021 Uiso calc U R 1
C C32 1.1465(2) 0.55341(12) 0.63403(9) 0.0150(4) Uani d . . 1
C C33 1.1236(2) 0.48688(12) 0.59921(9) 0.0143(4) Uani d . . 1
C C34 1.2064(3) 0.26473(14) 0.61220(11) 0.0289(5) Uani d . . 1
H H34A 1.3088 0.2919 0.6207 0.043 Uiso calc U R 1
H H34B 1.2453 0.2215 0.5837 0.043 Uiso calc U R 1
H H34C 1.1419 0.2309 0.6543 0.043 Uiso calc U R 1
C C35 0.8467(2) 0.40677(12) 0.65025(9) 0.0159(4) Uani d . . 1
C C36 0.7501(2) 0.48786(13) 0.66019(9) 0.0165(4) Uani d . . 1
H H36 0.8045 0.546 0.6493 0.02 Uiso calc U R 1
C C37 0.5743(3) 0.48130(14) 0.68612(9) 0.0215(4) Uani d . . 1
H H37 0.5058 0.5352 0.6932 0.026 Uiso calc U R 1
C C38 0.4981(3) 0.39535(14) 0.70179(10) 0.0238(4) Uani d . . 1
H H38 0.3773 0.3891 0.7195 0.029 Uiso calc U R 1
C C39 0.6039(3) 0.31940(14) 0.69080(10) 0.0221(4) Uani d . . 1
H H39 0.5523 0.2605 0.7017 0.027 Uiso calc U R 1
C C40 1.0772(2) 0.54181(12) 0.70312(9) 0.0163(4) Uani d . . 1
C C41 1.0219(2) 0.52898(13) 0.76143(9) 0.0181(4) Uani d . . 1
C C42 1.1126(3) 0.53464(14) 0.89295(9) 0.0216(4) Uani d . . 1
H H42 1.0637 0.5285 0.9408 0.026 Uiso calc U R 1
C C43 1.1744(3) 0.63419(16) 0.86480(12) 0.0389(6) Uani d . . 1
H H43A 1.2645 0.6452 0.8893 0.058 Uiso calc U R 1
H H43B 1.0748 0.6787 0.8693 0.058 Uiso calc U R 1
H H43C 1.2236 0.6423 0.8178 0.058 Uiso calc U R 1
C C44 1.2673(3) 0.46398(17) 0.88963(12) 0.0359(5) Uani d . . 1
H H44A 1.3148 0.4663 0.8431 0.054 Uiso calc U R 1
H H44B 1.2276 0.4012 0.9117 0.054 Uiso calc U R 1
H H44C 1.3586 0.4791 0.9119 0.054 Uiso calc U R 1
C C45 0.7294(3) 0.58768(15) 0.85954(10) 0.0274(5) Uani d . . 1
H H45 0.6304 0.5523 0.8542 0.033 Uiso calc U R 1
C C46 0.7296(3) 0.67861(16) 0.80680(12) 0.0392(6) Uani d . . 1
H H46A 0.6133 0.7101 0.811 0.059 Uiso calc U R 1
H H46B 0.7587 0.6656 0.7627 0.059 Uiso calc U R 1
H H46C 0.817 0.7188 0.8127 0.059 Uiso calc U R 1
C C47 0.6839(3) 0.60691(18) 0.92901(12) 0.0394(6) Uani d . . 1
H H47A 0.7773 0.6417 0.9368 0.059 Uiso calc U R 1
H H47B 0.6726 0.5476 0.9625 0.059 Uiso calc U R 1
H H47C 0.5729 0.6437 0.932 0.059 Uiso calc U R 1
C C48 0.8804(3) 0.38203(14) 0.88154(10) 0.0256(4) Uani d . . 1
H H48 0.9935 0.3453 0.8749 0.031 Uiso calc U R 1
C C49 0.7575(3) 0.35310(16) 0.84146(12) 0.0378(6) Uani d . . 1
H H49A 0.7393 0.2861 0.8575 0.057 Uiso calc U R 1
H H49B 0.8094 0.3667 0.7945 0.057 Uiso calc U R 1
H H49C 0.6446 0.3878 0.8465 0.057 Uiso calc U R 1
C C50 0.8100(4) 0.35530(18) 0.95571(12) 0.0507(8) Uani d . . 1
H H50A 0.6962 0.3878 0.9642 0.076 Uiso calc U R 1
H H50B 0.8926 0.3731 0.9805 0.076 Uiso calc U R 1
H H50C 0.7962 0.2878 0.97 0.076 Uiso calc U R 1
N N1 0.4686(2) 0.09276(10) 0.37745(7) 0.0162(3) Uani d . . 1
N N2 0.7140(2) 0.17764(11) 0.32995(8) 0.0196(3) Uani d . . 1
N N3 1.0236(2) 0.40721(10) 0.62140(7) 0.0160(3) Uani d . . 1
N N4 0.7753(2) 0.32331(11) 0.66564(8) 0.0194(3) Uani d . . 1
Si Si1 0.54214(7) -0.03474(3) 0.15262(2) 0.01609(12) Uani d . . 1
Si Si2 0.93252(7) 0.50988(4) 0.85053(3) 0.01778(13) Uani d . . 1

loop_
_atom_site_aniso_label
_atom_site_aniso_U_11
_atom_site_aniso_U_22
_atom_site_aniso_U_33
_atom_site_aniso_U_12
_atom_site_aniso_U_13
_atom_site_aniso_U_23
C1 0.0228(10) 0.0166(9) 0.0203(9) -0.0002(7) -0.0034(7) -0.0107(7)
C2 0.0159(9) 0.0223(10) 0.0195(9) 0.0025(7) -0.0028(7) -0.0105(8)
C3 0.0131(9) 0.0179(9) 0.0183(9) 0.0032(7) -0.0034(7) -0.0069(7)
C4 0.0137(9) 0.0220(10) 0.0179(9) 0.0036(7) -0.0012(7) -0.0035(7)
C5 0.0151(9) 0.0147(9) 0.0253(10) -0.0002(7) -0.0014(7) -0.0009(7)
C6 0.0164(9) 0.0134(9) 0.0249(10) 0.0008(7) -0.0015(7) -0.0064(7)
C7 0.0133(9) 0.0140(9) 0.0194(9) 0.0019(7) -0.0023(7) -0.0058(7)
C8 0.0131(9) 0.0134(8) 0.0181(9) 0.0018(7) -0.0036(7) -0.0036(7)
C9 0.0444(14) 0.0194(10) 0.0279(11) 0.0106(9) -0.0097(10) -0.0109(9)
C10 0.0166(9) 0.0184(9) 0.0138(8) -0.0008(7) -0.0033(7) -0.0054(7)
C11 0.0175(9) 0.0169(9) 0.0193(9) -0.0018(7) -0.0040(7) -0.0053(7)
C12 0.0208(10) 0.0245(10) 0.0233(10) 0.0023(8) -0.0031(8) -0.0092(8)
C13 0.0189(10) 0.0314(11) 0.0237(10) -0.0057(8) 0.0019(8) -0.0093(8)
C14 0.0227(10) 0.0233(10) 0.0239(10) -0.0077(8) -0.0003(8) -0.0076(8)
C15 0.0180(9) 0.0120(8) 0.0242(10) -0.0016(7) -0.0042(7) -0.0073(7)
C16 0.0205(10) 0.0152(9) 0.0221(10) -0.0020(7) -0.0033(8) -0.0056(7)
C17 0.0180(10) 0.0174(9) 0.0264(10) -0.0031(7) -0.0055(8) -0.0040(8)
C18 0.0385(13) 0.0224(11) 0.0369(12) -0.0095(9) -0.0078(10) -0.0091(9)
C19 0.0265(11) 0.0324(12) 0.0282(11) -0.0122(9) 0.0008(9) -0.0020(9)
C20 0.0258(11) 0.0158(9) 0.0216(10) -0.0014(8) 0.0014(8) -0.0056(7)
C21 0.0249(11) 0.0201(10) 0.0380(12) 0.0028(8) -0.0007(9) -0.0018(9)
C22 0.0684(18) 0.0204(11) 0.0272(12) 0.0063(11) 0.0030(11) -0.0104(9)
C23 0.0173(9) 0.0236(10) 0.0188(9) -0.0017(8) -0.0006(7) -0.0081(8)
C24 0.0300(12) 0.0322(12) 0.0312(12) 0.0097(9) -0.0097(9) -0.0125(9)
C25 0.0217(11) 0.0396(13) 0.0349(12) -0.0077(9) -0.0059(9) -0.0060(10)
C26 0.0215(10) 0.0164(9) 0.0202(9) -0.0006(7) -0.0040(7) -0.0106(7)
C27 0.0159(9) 0.0215(10) 0.0188(9) 0.0025(7) -0.0027(7) -0.0099(7)
C28 0.0138(9) 0.0181(9) 0.0164(9) 0.0026(7) -0.0033(7) -0.0055(7)
C29 0.0136(9) 0.0229(10) 0.0180(9) 0.0028(7) -0.0005(7) -0.0039(7)
C30 0.0154(9) 0.0148(9) 0.0253(10) -0.0026(7) 0.0003(7) -0.0007(7)
C31 0.0146(9) 0.0138(9) 0.0256(10) 0.0002(7) -0.0024(7) -0.0072(7)
C32 0.0119(9) 0.0149(9) 0.0186(9) 0.0017(7) -0.0015(7) -0.0059(7)
C33 0.0114(8) 0.0138(8) 0.0184(9) 0.0012(7) -0.0027(7) -0.0054(7)
C34 0.0414(13) 0.0198(10) 0.0290(11) 0.0109(9) -0.0110(9) -0.0124(9)
C35 0.0172(9) 0.0172(9) 0.0146(8) -0.0034(7) -0.0025(7) -0.0052(7)
C36 0.0170(9) 0.0153(9) 0.0180(9) -0.0021(7) -0.0043(7) -0.0039(7)
C37 0.0186(10) 0.0232(10) 0.0239(10) 0.0014(8) -0.0041(8) -0.0082(8)
C38 0.0169(10) 0.0299(11) 0.0253(10) -0.0060(8) -0.0007(8) -0.0076(8)
C39 0.0228(10) 0.0208(10) 0.0236(10) -0.0080(8) -0.0023(8) -0.0056(8)
C40 0.0149(9) 0.0132(8) 0.0232(10) -0.0019(7) -0.0032(7) -0.0083(7)
C41 0.0167(9) 0.0161(9) 0.0240(10) -0.0027(7) -0.0029(7) -0.0089(7)
C42 0.0235(10) 0.0234(10) 0.0194(9) -0.0068(8) -0.0022(8) -0.0064(8)
C43 0.0455(15) 0.0335(13) 0.0419(14) -0.0211(11) -0.0126(11) -0.0064(10)
C44 0.0270(12) 0.0435(14) 0.0385(13) 0.0019(10) -0.0101(10) -0.0097(11)
C45 0.0253(11) 0.0257(11) 0.0307(11) -0.0008(9) 0.0017(9) -0.0102(9)
C46 0.0416(14) 0.0307(13) 0.0371(13) 0.0141(11) 0.0011(11) -0.0028(10)
C47 0.0388(14) 0.0438(14) 0.0336(13) 0.0105(11) 0.0057(10) -0.0167(11)
C48 0.0311(12) 0.0202(10) 0.0268(11) -0.0062(8) -0.0035(9) -0.0069(8)
C49 0.0538(16) 0.0221(11) 0.0408(13) -0.0144(11) -0.0125(11) -0.0057(10)
C50 0.088(2) 0.0342(14) 0.0283(13) -0.0306(14) 0.0041(13) -0.0041(10)
N1 0.0182(8) 0.0131(7) 0.0187(8) -0.0021(6) 0.0005(6) -0.0080(6)
N2 0.0207(8) 0.0181(8) 0.0206(8) -0.0039(6) -0.0011(6) -0.0061(6)
N3 0.0172(8) 0.0139(7) 0.0190(8) -0.0025(6) -0.0008(6) -0.0086(6)
N4 0.0209(8) 0.0179(8) 0.0204(8) -0.0046(6) -0.0019(6) -0.0060(6)
Si1 0.0177(3) 0.0147(2) 0.0167(3) -0.00221(19) -0.00041(19) -0.00601(19)
Si2 0.0180(3) 0.0195(3) 0.0171(3) -0.0045(2) -0.0001(2) -0.0072(2)

loop_
_atom_type_symbol
_atom_type_description
_atom_type_scat_dispersion_real
_atom_type_scat_dispersion_imag
_atom_type_scat_source
C C 0.0033 0.0016 'International Tables Vol C Tables 4.2.6.8 and 6.1.1.4'
H H 0.0000 0.0000 'International Tables Vol C Tables 4.2.6.8 and 6.1.1.4'
N N 0.0061 0.0033 'International Tables Vol C Tables 4.2.6.8 and 6.1.1.4'
Si Si 0.0817 0.0704 'International Tables Vol C Tables 4.2.6.8 and 6.1.1.4'

loop_
_geom_angle_atom_site_label_1
_geom_angle_atom_site_label_2
_geom_angle_atom_site_label_3
_geom_angle
N1 C1 C9 110.31(15)
N1 C1 C2 104.05(14)
C9 C1 C2 113.07(17)
N1 C1 H1 109.8
C9 C1 H1 109.8
C2 C1 H1 109.8
C3 C2 C1 103.48(14)
C3 C2 H2A 111.1
C1 C2 H2A 111.1
C3 C2 H2B 111.1
C1 C2 H2B 111.1
H2A C2 H2B 109.0
C4 C3 C8 121.08(16)
C4 C3 C2 129.79(17)
C8 C3 C2 109.12(15)
C3 C4 C5 118.72(17)
C3 C4 H4 120.6
C5 C4 H4 120.6
C6 C5 C4 120.61(17)
C6 C5 H5 119.7
C4 C5 H5 119.7
C5 C6 C7 121.30(17)
C5 C6 H6 119.4
C7 C6 H6 119.4
C8 C7 C6 117.44(16)
C8 C7 C15 122.52(16)
C6 C7 C15 119.95(16)
C3 C8 N1 110.94(15)
C3 C8 C7 120.43(16)
N1 C8 C7 128.50(16)
C1 C9 H9A 109.5
C1 C9 H9B 109.5
H9A C9 H9B 109.5
C1 C9 H9C 109.5
H9A C9 H9C 109.5
H9B C9 H9C 109.5
N2 C10 C11 122.68(17)
N2 C10 N1 114.53(16)
C11 C10 N1 122.75(16)
C12 C11 C10 118.29(17)
C12 C11 H11 120.9
C10 C11 H11 120.9
C11 C12 C13 119.71(18)
C11 C12 H12 120.1
C13 C12 H12 120.1
C14 C13 C12 117.71(18)
C14 C13 H13 121.1
C12 C13 H13 121.1
N2 C14 C13 124.29(18)
N2 C14 H14 117.9
C13 C14 H14 117.9
C16 C15 C7 178.2(2)
C15 C16 Si1 177.13(18)
C18 C17 C19 110.47(17)
C18 C17 Si1 114.82(14)
C19 C17 Si1 112.32(13)
C18 C17 H17 106.2
C19 C17 H17 106.2
Si1 C17 H17 106.2
C17 C18 H18A 109.5
C17 C18 H18B 109.5
H18A C18 H18B 109.5
C17 C18 H18C 109.5
H18A C18 H18C 109.5
H18B C18 H18C 109.5
C17 C19 H19A 109.5
C17 C19 H19B 109.5
H19A C19 H19B 109.5
C17 C19 H19C 109.5
H19A C19 H19C 109.5
H19B C19 H19C 109.5
C21 C20 C22 111.24(18)
C21 C20 Si1 111.83(14)
C22 C20 Si1 114.31(14)
C21 C20 H20 106.3
C22 C20 H20 106.3
Si1 C20 H20 106.3
C20 C21 H21A 109.5
C20 C21 H21B 109.5
H21A C21 H21B 109.5
C20 C21 H21C 109.5
H21A C21 H21C 109.5
H21B C21 H21C 109.5
C20 C22 H22A 109.5
C20 C22 H22B 109.5
H22A C22 H22B 109.5
C20 C22 H22C 109.5
H22A C22 H22C 109.5
H22B C22 H22C 109.5
C25 C23 C24 109.94(17)
C25 C23 Si1 111.03(14)
C24 C23 Si1 113.41(13)
C25 C23 H23 107.4
C24 C23 H23 107.4
Si1 C23 H23 107.4
C23 C24 H24A 109.5
C23 C24 H24B 109.5
H24A C24 H24B 109.5
C23 C24 H24C 109.5
H24A C24 H24C 109.5
H24B C24 H24C 109.5
C23 C25 H25A 109.5
C23 C25 H25B 109.5
H25A C25 H25B 109.5
C23 C25 H25C 109.5
H25A C25 H25C 109.5
H25B C25 H25C 109.5
N3 C26 C34 110.30(15)
N3 C26 C27 103.97(14)
C34 C26 C27 113.10(17)
N3 C26 H26 109.8
C34 C26 H26 109.8
C27 C26 H26 109.8
C28 C27 C26 103.63(14)
C28 C27 H27A 111.0
C26 C27 H27A 111.0
C28 C27 H27B 111.0
C26 C27 H27B 111.0
H27A C27 H27B 109.0
C29 C28 C33 120.68(16)
C29 C28 C27 130.19(17)
C33 C28 C27 109.13(15)
C28 C29 C30 118.88(17)
C28 C29 H29 120.6
C30 C29 H29 120.6
C31 C30 C29 120.72(17)
C31 C30 H30 119.6
C29 C30 H30 119.6
C30 C31 C32 121.22(17)
C30 C31 H31 119.4
C32 C31 H31 119.4
C33 C32 C31 117.24(16)
C33 C32 C40 121.62(16)
C31 C32 C40 121.05(16)
C28 C33 N3 110.73(15)
C28 C33 C32 120.76(16)
N3 C33 C32 128.33(16)
C26 C34 H34A 109.5
C26 C34 H34B 109.5
H34A C34 H34B 109.5
C26 C34 H34C 109.5
H34A C34 H34C 109.5
H34B C34 H34C 109.5
N4 C35 N3 114.75(16)
N4 C35 C36 122.52(17)
N3 C35 C36 122.70(16)
C37 C36 C35 118.54(17)
C37 C36 H36 120.7
C35 C36 H36 120.7
C36 C37 C38 119.57(18)
C36 C37 H37 120.2
C38 C37 H37 120.2
C39 C38 C37 117.71(18)
C39 C38 H38 121.1
C37 C38 H38 121.1
N4 C39 C38 124.26(18)
N4 C39 H39 117.9
C38 C39 H39 117.9
C41 C40 C32 177.7(2)
C40 C41 Si2 178.84(18)
C44 C42 C43 110.49(18)
C44 C42 Si2 111.63(14)
C43 C42 Si2 111.91(14)
C44 C42 H42 107.5
C43 C42 H42 107.5
Si2 C42 H42 107.5
C42 C43 H43A 109.5
C42 C43 H43B 109.5
H43A C43 H43B 109.5
C42 C43 H43C 109.5
H43A C43 H43C 109.5
H43B C43 H43C 109.5
C42 C44 H44A 109.5
C42 C44 H44B 109.5
H44A C44 H44B 109.5
C42 C44 H44C 109.5
H44A C44 H44C 109.5
H44B C44 H44C 109.5
C46 C45 C47 110.10(19)
C46 C45 Si2 114.82(15)
C47 C45 Si2 112.90(16)
C46 C45 H45 106.1
C47 C45 H45 106.1
Si2 C45 H45 106.1
C45 C46 H46A 109.5
C45 C46 H46B 109.5
H46A C46 H46B 109.5
C45 C46 H46C 109.5
H46A C46 H46C 109.5
H46B C46 H46C 109.5
C45 C47 H47A 109.5
C45 C47 H47B 109.5
H47A C47 H47B 109.5
C45 C47 H47C 109.5
H47A C47 H47C 109.5
H47B C47 H47C 109.5
C49 C48 C50 110.94(19)
C49 C48 Si2 112.23(15)
C50 C48 Si2 112.79(15)
C49 C48 H48 106.8
C50 C48 H48 106.8
Si2 C48 H48 106.8
C48 C49 H49A 109.5
C48 C49 H49B 109.5
H49A C49 H49B 109.5
C48 C49 H49C 109.5
H49A C49 H49C 109.5
H49B C49 H49C 109.5
C48 C50 H50A 109.5
C48 C50 H50B 109.5
H50A C50 H50B 109.5
C48 C50 H50C 109.5
H50A C50 H50C 109.5
H50B C50 H50C 109.5
C10 N1 C8 124.87(15)
C10 N1 C1 118.67(14)
C8 N1 C1 108.01(14)
C14 N2 C10 117.31(16)
C35 N3 C33 124.79(15)
C35 N3 C26 118.61(14)
C33 N3 C26 108.35(14)
C35 N4 C39 117.39(16)
C16 Si1 C23 108.00(9)
C16 Si1 C17 107.87(8)
C23 Si1 C17 113.21(9)
C16 Si1 C20 105.50(8)
C23 Si1 C20 110.02(9)
C17 Si1 C20 111.85(9)
C41 Si2 C42 106.61(8)
C41 Si2 C45 108.43(9)
C42 Si2 C45 113.80(9)
C41 Si2 C48 107.02(9)
C42 Si2 C48 109.28(9)
C45 Si2 C48 111.37(10)

loop_
_geom_bond_atom_site_label_1
_geom_bond_atom_site_label_2
_geom_bond_distance
C1 N1 1.496(2)
C1 C9 1.517(3)
C1 C2 1.546(3)
C1 H1 1.0
C2 C3 1.507(2)
C2 H2A 0.99
C2 H2B 0.99
C3 C4 1.382(3)
C3 C8 1.400(2)
C4 C5 1.400(3)
C4 H4 0.95
C5 C6 1.384(3)
C5 H5 0.95
C6 C7 1.409(2)
C6 H6 0.95
C7 C8 1.407(2)
C7 C15 1.437(3)
C8 N1 1.405(2)
C9 H9A 0.98
C9 H9B 0.98
C9 H9C 0.98
C10 N2 1.344(2)
C10 C11 1.400(3)
C10 N1 1.401(2)
C11 C12 1.381(3)
C11 H11 0.95
C12 C13 1.391(3)
C12 H12 0.95
C13 C14 1.376(3)
C13 H13 0.95
C14 N2 1.343(2)
C14 H14 0.95
C15 C16 1.207(3)
C16 Si1 1.8444(19)
C17 C18 1.533(3)
C17 C19 1.536(3)
C17 Si1 1.8829(19)
C17 H17 1.0
C18 H18A 0.98
C18 H18B 0.98
C18 H18C 0.98
C19 H19A 0.98
C19 H19B 0.98
C19 H19C 0.98
C20 C21 1.534(3)
C20 C22 1.535(3)
C20 Si1 1.8891(19)
C20 H20 1.0
C21 H21A 0.98
C21 H21B 0.98
C21 H21C 0.98
C22 H22A 0.98
C22 H22B 0.98
C22 H22C 0.98
C23 C25 1.533(3)
C23 C24 1.538(3)
C23 Si1 1.880(2)
C23 H23 1.0
C24 H24A 0.98
C24 H24B 0.98
C24 H24C 0.98
C25 H25A 0.98
C25 H25B 0.98
C25 H25C 0.98
C26 N3 1.494(2)
C26 C34 1.518(3)
C26 C27 1.545(3)
C26 H26 1.0
C27 C28 1.506(2)
C27 H27A 0.99
C27 H27B 0.99
C28 C29 1.384(3)
C28 C33 1.401(2)
C29 C30 1.397(3)
C29 H29 0.95
C30 C31 1.384(3)
C30 H30 0.95
C31 C32 1.412(2)
C31 H31 0.95
C32 C33 1.405(2)
C32 C40 1.436(2)
C33 N3 1.403(2)
C34 H34A 0.98
C34 H34B 0.98
C34 H34C 0.98
C35 N4 1.340(2)
C35 N3 1.402(2)
C35 C36 1.403(3)
C36 C37 1.381(3)
C36 H36 0.95
C37 C38 1.390(3)
C37 H37 0.95
C38 C39 1.380(3)
C38 H38 0.95
C39 N4 1.344(2)
C39 H39 0.95
C40 C41 1.203(3)
C41 Si2 1.8468(19)
C42 C44 1.528(3)
C42 C43 1.532(3)
C42 Si2 1.882(2)
C42 H42 1.0
C43 H43A 0.98
C43 H43B 0.98
C43 H43C 0.98
C44 H44A 0.98
C44 H44B 0.98
C44 H44C 0.98
C45 C46 1.517(3)
C45 C47 1.537(3)
C45 Si2 1.882(2)
C45 H45 1.0
C46 H46A 0.98
C46 H46B 0.98
C46 H46C 0.98
C47 H47A 0.98
C47 H47B 0.98
C47 H47C 0.98
C48 C49 1.523(3)
C48 C50 1.528(3)
C48 Si2 1.898(2)
C48 H48 1.0
C49 H49A 0.98
C49 H49B 0.98
C49 H49C 0.98
C50 H50A 0.98
C50 H50B 0.98
C50 H50C 0.98
